data_7015300
loop_
_publ_author_name
'Nayak, Sanjit'
'Nayek, Hari Pada'
'Dehnen, Stefanie'
'Powell, Annie K.'
'Reedijk, Jan'

_publ_section_title
;
 Trigonal propeller-shaped [Mn(III)3M(II)Na] complexes (M = Mn, Ca):
 structural and functional models for the dioxygen evolving centre of
 PSII.
;
_journal_issue 12
_journal_name_full 'Dalton transactions (Cambridge, England : 2003)'
_journal_page_first 2699
_journal_page_last 2702
_journal_paper_doi 10.1039/c0dt01463j
_journal_volume 40
_journal_year 2011
_chemical_formula_sum 'C35 H44 Ca Cl Mn3 N12 Na O16'
_chemical_formula_weight 1152.16
_chemical_name_systematic
;
?
;
_space_group_IT_number 88
_symmetry_cell_setting tetragonal
_symmetry_space_group_name_Hall '-I 4ad'
_symmetry_space_group_name_H-M 'I 41/a :2'
_atom_sites_solution_hydrogens geom
_atom_sites_solution_primary direct
_atom_sites_solution_secondary difmap
_audit_creation_method SHELXL-97
_cell_angle_alpha 90.00
_cell_angle_beta 90.00
_cell_angle_gamma 90.00
_cell_formula_units_Z 16
_cell_length_a 43.964(6)
_cell_length_b 43.964(6)
_cell_length_c 11.235(2)
_cell_measurement_temperature 100(2)
_cell_volume 21715(6)
_computing_structure_refinement 'SHELXL-97 (Sheldrick, 2008)'
_diffrn_ambient_temperature 100(2)
_diffrn_measured_fraction_theta_full 0.984
_diffrn_measured_fraction_theta_max 0.984
_diffrn_radiation_monochromator graphite
_diffrn_radiation_source 'fine-focus sealed tube'
_diffrn_radiation_type MoK\a
_diffrn_radiation_wavelength 0.71073
_diffrn_reflns_av_R_equivalents 0.1014
_diffrn_reflns_av_sigmaI/netI 0.0574
_diffrn_reflns_limit_h_max 52
_diffrn_reflns_limit_h_min -50
_diffrn_reflns_limit_k_max 51
_diffrn_reflns_limit_k_min -52
_diffrn_reflns_limit_l_max 13
_diffrn_reflns_limit_l_min -13
_diffrn_reflns_number 53165
_diffrn_reflns_theta_full 25.00
_diffrn_reflns_theta_max 25.00
_diffrn_reflns_theta_min 4.64
_exptl_absorpt_coefficient_mu 0.908
_exptl_absorpt_correction_T_max 0.9733
_exptl_absorpt_correction_T_min 0.8758
_exptl_absorpt_correction_type multi-scan
_exptl_crystal_colour 'dark brown'
_exptl_crystal_density_diffrn 1.410
_exptl_crystal_density_method 'not measured'
_exptl_crystal_description 'needle shaped'
_exptl_crystal_F_000 9424
_exptl_crystal_size_max 0.15
_exptl_crystal_size_mid 0.04
_exptl_crystal_size_min 0.03
_platon_squeeze_details
;
;
_refine_diff_density_max 1.430
_refine_diff_density_min -0.702
_refine_diff_density_rms 0.113
_refine_ls_extinction_method none
_refine_ls_goodness_of_fit_ref 1.018
_refine_ls_hydrogen_treatment constr
_refine_ls_matrix_type full
_refine_ls_number_parameters 648
_refine_ls_number_reflns 9411
_refine_ls_number_restraints 0
_refine_ls_restrained_S_all 1.018
_refine_ls_R_factor_all 0.1043
_refine_ls_R_factor_gt 0.0800
_refine_ls_shift/su_max 0.007
_refine_ls_shift/su_mean 0.001
_refine_ls_structure_factor_coef Fsqd
_refine_ls_weighting_details 'calc w=1/[\s^2^(Fo^2^)+(0.1487P)^2^+50.8524P] where P=(Fo^2^+2Fc^2^)/3'
_refine_ls_weighting_scheme calc
_refine_ls_wR_factor_gt 0.2130
_refine_ls_wR_factor_ref 0.2306
_reflns_number_gt 6986
_reflns_number_total 9411
_reflns_threshold_expression >2\s(I)
_cod_data_source_file c0dt01463j.txt
_cod_data_source_block NS565
_cod_original_sg_symbol_H-M 'I 41/a'
_cod_database_code 7015300

loop_
_symmetry_equiv_pos_as_xyz
'x, y, z'
'-x+1/2, -y, z+1/2'
'-y+3/4, x+1/4, z+1/4'
'y+3/4, -x+3/4, z+3/4'
'x+1/2, y+1/2, z+1/2'
'-x+1, -y+1/2, z+1'
'-y+5/4, x+3/4, z+3/4'
'y+5/4, -x+5/4, z+5/4'
'-x, -y, -z'
'x-1/2, y, -z-1/2'
'y-3/4, -x-1/4, -z-1/4'
'-y-3/4, x-3/4, -z-3/4'
'-x+1/2, -y+1/2, -z+1/2'
'x, y+1/2, -z'
'y-1/4, -x+1/4, -z+1/4'
'-y-1/4, x-1/4, -z-1/4'

loop_
_atom_site_label
_atom_site_type_symbol
_atom_site_fract_x
_atom_site_fract_y
_atom_site_fract_z
_atom_site_U_iso_or_equiv
_atom_site_adp_type
_atom_site_occupancy
_atom_site_symmetry_multiplicity
_atom_site_calc_flag
_atom_site_refinement_flags
_atom_site_disorder_assembly
_atom_site_disorder_group
Mn1 Mn 0.27860(2) 0.67097(2) 0.10671(6) 0.0433(3) Uani 1 1 d . A .
Mn2 Mn 0.32162(2) 0.61197(2) -0.03545(6) 0.0402(2) Uani 1 1 d . A .
Mn3 Mn 0.32739(2) 0.68085(2) -0.09025(6) 0.0428(3) Uani 1 1 d . A .
Ca4 Ca 0.35884(3) 0.65877(3) 0.20895(9) 0.0519(3) Uani 1 1 d . . .
Na1 Na 0.26112(5) 0.64544(5) -0.17888(17) 0.0441(5) Uani 1 1 d . . .
Cl1 Cl 0.44556(4) 0.62314(5) 0.44029(15) 0.0674(5) Uani 1 1 d . . .
O1 O 0.20648(10) 0.63727(10) -0.1354(3) 0.0502(10) Uani 1 1 d . A .
O2 O 0.24456(10) 0.66509(10) 0.0052(3) 0.0475(10) Uani 1 1 d . A .
O3 O 0.30907(10) 0.67705(10) 0.2218(3) 0.0507(10) Uani 1 1 d . A .
O4 O 0.35239(15) 0.69091(16) 0.3806(5) 0.0899(19) Uani 1 1 d . A .
O5 O 0.25725(10) 0.60933(9) -0.3454(3) 0.0459(9) Uani 1 1 d . A .
O6 O 0.29443(9) 0.60406(9) -0.1641(3) 0.0438(9) Uani 1 1 d . A .
O7 O 0.35062(9) 0.61569(9) 0.0873(3) 0.0444(9) Uani 1 1 d . A .
O8 O 0.40240(16) 0.62426(16) 0.2166(6) 0.101(2) Uani 1 1 d . A .
O9 O 0.24290(10) 0.68584(9) -0.3068(3) 0.0468(10) Uani 1 1 d . A .
O10 O 0.29830(9) 0.68227(9) -0.2169(3) 0.0441(9) Uani 1 1 d . A .
O11 O 0.35822(10) 0.68469(10) 0.0256(3) 0.0497(10) Uani 1 1 d . A .
O12 O 0.40383(18) 0.6908(2) 0.1882(5) 0.082(2) Uani 0.80 1 d P A 1
O12A O 0.4087(6) 0.6690(10) 0.127(4) 0.104(12) Uani 0.20 1 d P A 2
O20 O 0.30458(9) 0.65076(9) -0.0029(3) 0.0427(9) Uani 1 1 d . A .
O21 O 0.30629(12) 0.52656(12) 0.1120(4) 0.0663(13) Uani 1 1 d . . .
O22 O 0.34477(18) 0.62375(15) 0.3708(4) 0.0895(18) Uani 1 1 d . A .
O23 O 0.3894(3) 0.7102(4) 0.5505(9) 0.097(4) Uani 0.50 1 d P . .
O24 O 0.4684(3) 0.6838(4) 0.2890(13) 0.105(4) Uani 0.50 1 d P . .
N1 N 0.25302(13) 0.69470(12) 0.2184(4) 0.0504(12) Uani 1 1 d . . .
N2 N 0.34188(12) 0.57225(12) -0.0621(4) 0.0452(11) Uani 1 1 d . . .
N3 N 0.35219(13) 0.71180(13) -0.1730(4) 0.0540(13) Uani 1 1 d . . .
N11 N 0.26237(14) 0.62593(14) 0.2021(4) 0.0575(14) Uani 1 1 d . . .
N12 N 0.27467(12) 0.60648(11) 0.1493(4) 0.0453(11) Uani 1 1 d . A .
N13 N 0.28657(13) 0.58766(13) 0.0890(4) 0.0518(13) Uani 1 1 d . . .
N14 N 0.35057(12) 0.63971(12) -0.1715(4) 0.0478(12) Uani 1 1 d . . .
N15 N 0.34803(13) 0.63730(12) -0.2774(4) 0.0502(12) Uani 1 1 d . A .
N16 N 0.34525(19) 0.63517(15) -0.3779(4) 0.076(2) Uani 1 1 d . . .
N17 N 0.29577(12) 0.71419(12) 0.0083(4) 0.0488(12) Uani 1 1 d . . .
N18 N 0.30636(13) 0.73634(13) 0.0538(4) 0.0506(13) Uani 1 1 d . A .
N19 N 0.31645(15) 0.75858(14) 0.0971(6) 0.0696(16) Uani 1 1 d . . .
C1 C 0.21520(14) 0.66911(14) 0.0290(5) 0.0461(13) Uani 1 1 d . . .
C2 C 0.19388(15) 0.65562(14) -0.0479(5) 0.0479(14) Uani 1 1 d . A .
C3 C 0.16342(17) 0.65999(16) -0.0336(6) 0.0584(16) Uani 1 1 d . . .
H3 H 0.1494 0.6503 -0.0856 0.070 Uiso 1 1 calc R A .
C4 C 0.15288(17) 0.67906(17) 0.0593(6) 0.0608(17) Uani 1 1 d . A .
H4 H 0.1317 0.6830 0.0674 0.073 Uiso 1 1 calc R . .
C5 C 0.17290(16) 0.69161(16) 0.1364(6) 0.0554(16) Uani 1 1 d . . .
H5 H 0.1656 0.7041 0.1993 0.066 Uiso 1 1 calc R A .
C6 C 0.20444(15) 0.68645(14) 0.1249(5) 0.0475(14) Uani 1 1 d . A .
C7 C 0.22439(15) 0.69886(15) 0.2134(5) 0.0496(14) Uani 1 1 d . A .
H7 H 0.2155 0.7112 0.2734 0.060 Uiso 1 1 calc R . .
C8 C 0.27183(18) 0.7088(2) 0.3127(7) 0.076(2) Uani 1 1 d . A .
H8A H 0.2763 0.7302 0.2914 0.091 Uiso 1 1 calc R . .
H8B H 0.2605 0.7087 0.3889 0.091 Uiso 1 1 calc R . .
C9 C 0.3000(2) 0.6922(2) 0.3266(6) 0.080(2) Uani 1 1 d . . .
H9 H 0.2952 0.6756 0.3847 0.095 Uiso 1 1 calc R A 1
C10A C 0.3290(7) 0.7087(12) 0.379(3) 0.081(6) Uani 0.50 1 d P A 1
H10A H 0.3337 0.7269 0.3304 0.097 Uiso 0.50 1 calc PR A 1
H10B H 0.3247 0.7156 0.4612 0.097 Uiso 0.50 1 calc PR A 1
C29 C 0.3818(2) 0.7047(3) 0.0005(7) 0.088(3) Uani 1 1 d . A 1
H29 H 0.3741 0.7241 0.0364 0.106 Uiso 1 1 calc R A 1
C30A C 0.4083(3) 0.6993(3) 0.0680(10) 0.055(4) Uani 0.50 1 d P A 1
H30A H 0.4209 0.7180 0.0666 0.066 Uiso 0.50 1 calc PR A 1
H30B H 0.4201 0.6830 0.0282 0.066 Uiso 0.50 1 calc PR A 1
C10B C 0.3202(7) 0.7027(12) 0.398(3) 0.081(6) Uani 0.50 1 d P A 2
H10C H 0.3139 0.6980 0.4803 0.097 Uiso 0.50 1 calc PR A 2
H10D H 0.3206 0.7251 0.3896 0.097 Uiso 0.50 1 calc PR A 2
C11 C 0.29378(14) 0.58101(13) -0.2395(4) 0.0422(13) Uani 1 1 d . . .
C12 C 0.27318(14) 0.58259(13) -0.3374(4) 0.0431(13) Uani 1 1 d . A .
C13 C 0.27019(15) 0.55864(14) -0.4165(5) 0.0482(14) Uani 1 1 d . . .
H13 H 0.2561 0.5599 -0.4804 0.058 Uiso 1 1 calc R A .
C14 C 0.28795(15) 0.53263(15) -0.4021(5) 0.0499(14) Uani 1 1 d . A .
H14 H 0.2858 0.5162 -0.4563 0.060 Uiso 1 1 calc R . .
C15 C 0.30854(15) 0.53045(14) -0.3108(5) 0.0472(14) Uani 1 1 d . . .
H15 H 0.3207 0.5127 -0.3027 0.057 Uiso 1 1 calc R A .
C16 C 0.31177(14) 0.55455(14) -0.2287(4) 0.0441(13) Uani 1 1 d . A .
C17 C 0.33490(14) 0.55187(14) -0.1402(5) 0.0457(13) Uani 1 1 d . A .
H17 H 0.3462 0.5334 -0.1386 0.055 Uiso 1 1 calc R . .
C18 C 0.36616(15) 0.56642(17) 0.0252(6) 0.0571(16) Uani 1 1 d . A .
H18A H 0.3583 0.5540 0.0920 0.069 Uiso 1 1 calc R . .
H18B H 0.3832 0.5553 -0.0127 0.069 Uiso 1 1 calc R . .
C19 C 0.3765(2) 0.5963(2) 0.0683(7) 0.078(2) Uani 1 1 d . . .
H19 H 0.3893 0.6057 0.0047 0.093 Uiso 1 1 calc R A .
C20 C 0.39508(17) 0.59500(17) 0.1806(6) 0.0599(17) Uani 1 1 d . A .
H20A H 0.3834 0.5846 0.2440 0.072 Uiso 1 1 calc R . .
H20B H 0.4139 0.5832 0.1661 0.072 Uiso 1 1 calc R . .
C21 C 0.29170(15) 0.70703(13) -0.2792(4) 0.0456(14) Uani 1 1 d . . .
C22 C 0.26174(15) 0.70957(13) -0.3282(4) 0.0441(14) Uani 1 1 d . A .
C23 C 0.25374(16) 0.73515(14) -0.3922(4) 0.0490(15) Uani 1 1 d . . .
H23 H 0.2337 0.7368 -0.4228 0.059 Uiso 1 1 calc R A .
C24 C 0.27445(17) 0.75859(14) -0.4130(5) 0.0528(16) Uani 1 1 d . A .
H24 H 0.2685 0.7759 -0.4577 0.063 Uiso 1 1 calc R . .
C25 C 0.30323(18) 0.75660(15) -0.3691(5) 0.0558(16) Uani 1 1 d . . .
H25 H 0.3175 0.7724 -0.3845 0.067 Uiso 1 1 calc R A .
C26 C 0.31204(15) 0.73107(15) -0.3004(4) 0.0498(15) Uani 1 1 d . A .
C27 C 0.34244(17) 0.73069(15) -0.2526(5) 0.0554(16) Uani 1 1 d . A .
H27 H 0.3564 0.7454 -0.2817 0.066 Uiso 1 1 calc R . .
C28 C 0.38345(19) 0.7129(2) -0.1300(7) 0.080(2) Uani 1 1 d . A .
H28A H 0.3921 0.7336 -0.1405 0.097 Uiso 1 1 calc R B 1
H28B H 0.3963 0.6982 -0.1736 0.097 Uiso 1 1 calc R B 1
C31 C 0.18607(16) 0.61945(17) -0.2032(5) 0.0562(16) Uani 1 1 d . . .
H31A H 0.1740 0.6066 -0.1498 0.084 Uiso 1 1 calc R A .
H31B H 0.1976 0.6066 -0.2585 0.084 Uiso 1 1 calc R . .
H31C H 0.1725 0.6328 -0.2482 0.084 Uiso 1 1 calc R . .
C32 C 0.24083(18) 0.61426(17) -0.4541(5) 0.0618(18) Uani 1 1 d . . .
H32A H 0.2547 0.6123 -0.5218 0.093 Uiso 1 1 calc R A .
H32B H 0.2320 0.6347 -0.4536 0.093 Uiso 1 1 calc R . .
H32C H 0.2246 0.5991 -0.4611 0.093 Uiso 1 1 calc R . .
C33 C 0.21268(16) 0.68850(16) -0.3521(5) 0.0554(16) Uani 1 1 d . . .
H33A H 0.2028 0.7064 -0.3171 0.083 Uiso 1 1 calc R A .
H33B H 0.2011 0.6702 -0.3314 0.083 Uiso 1 1 calc R . .
H33C H 0.2134 0.6907 -0.4389 0.083 Uiso 1 1 calc R . .
C34 C 0.28914(18) 0.50620(17) 0.0409(5) 0.0609(17) Uani 1 1 d . . .
H34A H 0.2679 0.5064 0.0672 0.091 Uiso 1 1 calc R . .
H34B H 0.2974 0.4856 0.0491 0.091 Uiso 1 1 calc R . .
H34C H 0.2903 0.5125 -0.0426 0.091 Uiso 1 1 calc R . .
C35 C 0.3207(2) 0.6041(3) 0.3727(8) 0.089(3) Uani 1 1 d . . .
H35A H 0.3017 0.6157 0.3802 0.134 Uiso 1 1 calc R A .
H35B H 0.3227 0.5903 0.4406 0.134 Uiso 1 1 calc R . .
H35C H 0.3203 0.5924 0.2987 0.134 Uiso 1 1 calc R . .

loop_
_atom_site_aniso_label
_atom_site_aniso_U_11
_atom_site_aniso_U_22
_atom_site_aniso_U_33
_atom_site_aniso_U_23
_atom_site_aniso_U_13
_atom_site_aniso_U_12
Mn1 0.0584(5) 0.0532(5) 0.0184(4) -0.0043(3) 0.0021(3) 0.0014(4)
Mn2 0.0534(5) 0.0513(5) 0.0159(4) -0.0010(3) -0.0015(3) 0.0026(4)
Mn3 0.0596(6) 0.0513(5) 0.0176(4) 0.0000(3) 0.0005(3) -0.0027(4)
Ca4 0.0659(8) 0.0684(8) 0.0214(5) -0.0044(5) -0.0048(5) 0.0025(6)
Na1 0.0578(13) 0.0516(13) 0.0229(9) -0.0008(8) -0.0022(9) 0.0024(10)
Cl1 0.0680(11) 0.0858(12) 0.0485(8) 0.0145(8) -0.0273(8) -0.0035(9)
O1 0.060(3) 0.060(3) 0.0311(19) -0.0029(18) -0.0035(18) -0.002(2)
O2 0.060(3) 0.057(2) 0.0256(17) 0.0000(16) 0.0032(17) 0.003(2)
O3 0.067(3) 0.065(3) 0.0206(17) -0.0095(17) -0.0004(17) 0.002(2)
O4 0.096(4) 0.123(5) 0.051(3) -0.038(3) -0.020(3) 0.019(4)
O5 0.062(2) 0.053(2) 0.0228(17) -0.0037(16) -0.0079(16) 0.0057(19)
O6 0.061(2) 0.050(2) 0.0202(16) -0.0042(15) -0.0041(16) 0.0030(18)
O7 0.054(2) 0.058(2) 0.0218(16) 0.0008(16) -0.0035(15) 0.0067(19)
O8 0.102(5) 0.105(5) 0.095(4) -0.039(4) -0.047(4) 0.018(4)
O9 0.066(3) 0.052(2) 0.0222(17) 0.0007(15) -0.0016(17) 0.000(2)
O10 0.059(2) 0.051(2) 0.0218(16) -0.0001(16) 0.0003(16) 0.0011(19)
O11 0.065(3) 0.056(2) 0.0274(18) -0.0021(17) -0.0005(17) -0.009(2)
O12 0.092(5) 0.120(6) 0.033(3) 0.020(4) -0.021(3) -0.033(5)
O12A 0.046(15) 0.15(3) 0.12(3) -0.03(3) -0.042(17) 0.002(18)
O20 0.056(2) 0.056(2) 0.0160(15) 0.0012(15) 0.0003(15) -0.0004(18)
O21 0.080(3) 0.076(3) 0.042(2) 0.008(2) -0.009(2) -0.001(3)
O22 0.137(6) 0.094(4) 0.038(3) 0.005(3) 0.007(3) -0.006(4)
O23 0.096(8) 0.154(12) 0.040(5) -0.042(6) -0.019(5) 0.016(8)
O24 0.099(9) 0.115(10) 0.101(10) 0.031(8) -0.004(8) 0.041(8)
N1 0.071(4) 0.055(3) 0.026(2) -0.008(2) 0.004(2) 0.002(3)
N2 0.056(3) 0.058(3) 0.022(2) -0.001(2) 0.0008(19) 0.004(2)
N3 0.066(3) 0.068(3) 0.029(2) 0.006(2) -0.001(2) -0.006(3)
N11 0.073(4) 0.068(4) 0.032(2) -0.004(2) 0.013(2) -0.003(3)
N12 0.053(3) 0.047(3) 0.035(2) 0.005(2) 0.006(2) -0.003(2)
N13 0.062(3) 0.061(3) 0.032(2) 0.002(2) 0.004(2) -0.004(3)
N14 0.062(3) 0.059(3) 0.022(2) -0.002(2) 0.004(2) 0.002(2)
N15 0.072(3) 0.053(3) 0.025(2) -0.001(2) 0.008(2) 0.004(3)
N16 0.136(6) 0.074(4) 0.018(2) -0.004(2) 0.002(3) 0.014(4)
N17 0.067(3) 0.053(3) 0.026(2) -0.001(2) -0.001(2) -0.002(3)
N18 0.067(3) 0.058(3) 0.028(2) -0.005(2) 0.005(2) 0.007(3)
N19 0.081(4) 0.063(4) 0.065(4) -0.026(3) 0.004(3) -0.007(3)
C1 0.057(4) 0.054(3) 0.028(3) 0.006(2) 0.008(2) 0.005(3)
C2 0.065(4) 0.048(3) 0.031(3) 0.004(2) 0.004(3) 0.002(3)
C3 0.063(4) 0.066(4) 0.047(3) 0.003(3) 0.002(3) 0.003(3)
C4 0.057(4) 0.074(5) 0.052(4) 0.009(3) 0.004(3) 0.009(3)
C5 0.060(4) 0.066(4) 0.040(3) 0.002(3) 0.011(3) 0.007(3)
C6 0.059(4) 0.058(4) 0.026(2) 0.005(2) 0.005(2) 0.002(3)
C7 0.061(4) 0.057(4) 0.030(3) -0.001(2) 0.008(3) 0.001(3)
C8 0.070(5) 0.104(6) 0.054(4) -0.039(4) -0.001(3) 0.005(4)
C9 0.093(6) 0.115(7) 0.031(3) -0.028(4) -0.005(3) 0.022(5)
C10A 0.040(17) 0.15(2) 0.052(11) -0.044(11) 0.015(9) -0.021(13)
C29 0.085(6) 0.130(8) 0.049(4) 0.022(5) -0.014(4) -0.026(6)
C30A 0.043(6) 0.087(9) 0.036(6) 0.037(6) -0.019(5) -0.029(6)
C10B 0.040(17) 0.15(2) 0.052(11) -0.044(11) 0.015(9) -0.021(13)
C11 0.056(3) 0.047(3) 0.023(2) 0.000(2) 0.003(2) 0.002(3)
C12 0.059(3) 0.050(3) 0.020(2) -0.002(2) 0.001(2) -0.001(3)
C13 0.060(4) 0.056(4) 0.028(3) -0.004(2) 0.004(2) -0.001(3)
C14 0.065(4) 0.055(4) 0.030(3) -0.015(2) 0.003(3) -0.002(3)
C15 0.063(4) 0.048(3) 0.031(3) -0.002(2) 0.002(2) 0.005(3)
C16 0.056(3) 0.052(3) 0.025(2) 0.000(2) 0.005(2) -0.004(3)
C17 0.055(3) 0.049(3) 0.033(3) -0.001(2) 0.003(2) 0.007(3)
C18 0.056(4) 0.078(5) 0.037(3) -0.002(3) -0.008(3) 0.014(3)
C19 0.094(6) 0.083(5) 0.057(4) -0.006(4) -0.021(4) 0.008(5)
C20 0.068(4) 0.068(4) 0.044(3) -0.004(3) -0.016(3) 0.012(3)
C21 0.069(4) 0.048(3) 0.020(2) 0.001(2) 0.006(2) -0.002(3)
C22 0.073(4) 0.047(3) 0.012(2) -0.006(2) 0.000(2) 0.000(3)
C23 0.076(4) 0.052(3) 0.019(2) 0.001(2) 0.002(2) 0.003(3)
C24 0.090(5) 0.050(3) 0.019(2) 0.005(2) 0.004(3) 0.009(3)
C25 0.091(5) 0.050(4) 0.027(3) 0.001(2) 0.009(3) -0.002(3)
C26 0.071(4) 0.060(4) 0.018(2) 0.002(2) 0.002(2) 0.006(3)
C27 0.080(5) 0.057(4) 0.029(3) 0.005(3) 0.012(3) -0.005(3)
C28 0.072(5) 0.108(7) 0.062(4) 0.036(5) -0.009(4) -0.016(5)
C31 0.060(4) 0.073(4) 0.035(3) 0.001(3) -0.007(3) -0.005(3)
C32 0.086(5) 0.071(4) 0.029(3) -0.009(3) -0.019(3) 0.011(4)
C33 0.067(4) 0.062(4) 0.037(3) 0.008(3) -0.013(3) 0.005(3)
C34 0.075(5) 0.071(4) 0.037(3) 0.003(3) 0.004(3) 0.002(4)
C35 0.087(6) 0.124(8) 0.057(5) 0.002(5) -0.002(4) 0.011(6)

loop_
_atom_type_symbol
_atom_type_description
_atom_type_scat_dispersion_real
_atom_type_scat_dispersion_imag
_atom_type_scat_source
C C 0.0033 0.0016 'International Tables Vol C Tables 4.2.6.8 and 6.1.1.4'
H H 0.0000 0.0000 'International Tables Vol C Tables 4.2.6.8 and 6.1.1.4'
N N 0.0061 0.0033 'International Tables Vol C Tables 4.2.6.8 and 6.1.1.4'
O O 0.0106 0.0060 'International Tables Vol C Tables 4.2.6.8 and 6.1.1.4'
Na Na 0.0362 0.0249 'International Tables Vol C Tables 4.2.6.8 and 6.1.1.4'
Cl Cl 0.1484 0.1585 'International Tables Vol C Tables 4.2.6.8 and 6.1.1.4'
Ca Ca 0.2262 0.3064 'International Tables Vol C Tables 4.2.6.8 and 6.1.1.4'
Mn Mn 0.3368 0.7283 'International Tables Vol C Tables 4.2.6.8 and 6.1.1.4'

loop_
_geom_angle_atom_site_label_1
_geom_angle_atom_site_label_2
_geom_angle_atom_site_label_3
_geom_angle
_geom_angle_site_symmetry_1
_geom_angle_site_symmetry_3
_geom_angle_publ_flag
O3 Mn1 O2 173.40(18) . . ?
O3 Mn1 O20 94.80(17) . . ?
O2 Mn1 O20 91.18(17) . . ?
O3 Mn1 N1 83.9(2) . . ?
O2 Mn1 N1 90.3(2) . . ?
O20 Mn1 N1 176.0(2) . . ?
O3 Mn1 N17 88.82(19) . . ?
O2 Mn1 N17 94.68(18) . . ?
O20 Mn1 N17 83.03(17) . . ?
N1 Mn1 N17 93.2(2) . . ?
O3 Mn1 N11 91.3(2) . . ?
O2 Mn1 N11 85.43(19) . . ?
O20 Mn1 N11 94.81(18) . . ?
N1 Mn1 N11 89.0(2) . . ?
N17 Mn1 N11 177.8(2) . . ?
O3 Mn1 Mn3 88.74(13) . . ?
O2 Mn1 Mn3 97.76(12) . . ?
O20 Mn1 Mn3 35.92(12) . . ?
N1 Mn1 Mn3 140.16(16) . . ?
N17 Mn1 Mn3 47.46(13) . . ?
N11 Mn1 Mn3 130.38(14) . . ?
O3 Mn1 Na1 146.68(13) . . ?
O2 Mn1 Na1 39.59(12) . . ?
O20 Mn1 Na1 52.06(12) . . ?
N1 Mn1 Na1 128.86(16) . . ?
N17 Mn1 Na1 84.09(12) . . ?
N11 Mn1 Na1 94.66(13) . . ?
Mn3 Mn1 Na1 62.76(4) . . ?
O3 Mn1 Ca4 30.61(13) . . ?
O2 Mn1 Ca4 154.96(13) . . ?
O20 Mn1 Ca4 64.28(12) . . ?
N1 Mn1 Ca4 114.53(16) . . ?
N17 Mn1 Ca4 87.54(14) . . ?
N11 Mn1 Ca4 91.45(15) . . ?
Mn3 Mn1 Ca4 65.75(3) . . ?
Na1 Mn1 Ca4 116.33(5) . . ?
O7 Mn2 O20 92.76(17) . . ?
O7 Mn2 O6 173.64(18) . . ?
O20 Mn2 O6 93.59(16) . . ?
O7 Mn2 N2 83.30(18) . . ?
O20 Mn2 N2 175.95(19) . . ?
O6 Mn2 N2 90.35(18) . . ?
O7 Mn2 N14 93.72(17) . . ?
O20 Mn2 N14 82.63(17) . . ?
O6 Mn2 N14 86.59(17) . . ?
N2 Mn2 N14 96.68(19) . . ?
O7 Mn2 N13 92.74(18) . . ?
O20 Mn2 N13 92.03(18) . . ?
O6 Mn2 N13 87.54(18) . . ?
N2 Mn2 N13 89.1(2) . . ?
N14 Mn2 N13 171.80(19) . . ?
O7 Mn2 Mn3 90.29(13) . . ?
O20 Mn2 Mn3 36.20(11) . . ?
O6 Mn2 Mn3 94.52(12) . . ?
N2 Mn2 Mn3 142.49(15) . . ?
N14 Mn2 Mn3 46.75(13) . . ?
N13 Mn2 Mn3 128.23(15) . . ?
O7 Mn2 Na1 145.93(13) . . ?
O20 Mn2 Na1 53.19(12) . . ?
O6 Mn2 Na1 40.43(12) . . ?
N2 Mn2 Na1 130.77(14) . . ?
N14 Mn2 Na1 83.75(14) . . ?
N13 Mn2 Na1 88.07(14) . . ?
Mn3 Mn2 Na1 63.41(4) . . ?
O7 Mn2 Ca4 29.95(13) . . ?
O20 Mn2 Ca4 62.91(11) . . ?
O6 Mn2 Ca4 156.32(13) . . ?
N2 Mn2 Ca4 113.11(14) . . ?
N14 Mn2 Ca4 87.45(12) . . ?
N13 Mn2 Ca4 95.68(13) . . ?
Mn3 Mn2 Ca4 65.14(3) . . ?
Na1 Mn2 Ca4 116.08(5) . . ?
O11 Mn3 O10 171.84(18) . . ?
O11 Mn3 O20 94.81(17) . . ?
O10 Mn3 O20 93.04(16) . . ?
O11 Mn3 N3 82.34(19) . . ?
O10 Mn3 N3 89.80(19) . . ?
O20 Mn3 N3 177.15(19) . . ?
O11 Mn3 N14 91.50(19) . . ?
O10 Mn3 N14 91.54(17) . . ?
O20 Mn3 N14 83.77(18) . . ?
N3 Mn3 N14 96.4(2) . . ?
O11 Mn3 N17 92.58(18) . . ?
O10 Mn3 N17 86.18(17) . . ?
O20 Mn3 N17 83.00(18) . . ?
N3 Mn3 N17 97.0(2) . . ?
N14 Mn3 N17 166.43(19) . . ?
O11 Mn3 Mn2 90.52(13) . . ?
O10 Mn3 Mn2 97.17(12) . . ?
O20 Mn3 Mn2 35.55(12) . . ?
N3 Mn3 Mn2 144.20(17) . . ?
N14 Mn3 Mn2 48.54(13) . . ?
N17 Mn3 Mn2 118.46(13) . . ?
O11 Mn3 Mn1 90.98(13) . . ?
O10 Mn3 Mn1 94.16(12) . . ?
O20 Mn3 Mn1 35.32(12) . . ?
N3 Mn3 Mn1 144.19(17) . . ?
N14 Mn3 Mn1 118.99(13) . . ?
N17 Mn3 Mn1 48.02(13) . . ?
Mn2 Mn3 Mn1 70.50(3) . . ?
O11 Mn3 Na1 147.79(13) . . ?
O10 Mn3 Na1 40.17(12) . . ?
O20 Mn3 Na1 53.00(11) . . ?
N3 Mn3 Na1 129.85(15) . . ?
N14 Mn3 Na1 84.46(14) . . ?
N17 Mn3 Na1 85.20(14) . . ?
Mn2 Mn3 Na1 63.10(4) . . ?
Mn1 Mn3 Na1 63.91(4) . . ?
O11 Mn3 Ca4 30.98(13) . . ?
O10 Mn3 Ca4 156.65(12) . . ?
O20 Mn3 Ca4 63.87(11) . . ?
N3 Mn3 Ca4 113.28(15) . . ?
N14 Mn3 Ca4 89.36(12) . . ?
N17 Mn3 Ca4 87.50(12) . . ?
Mn2 Mn3 Ca4 66.46(3) . . ?
Mn1 Mn3 Ca4 65.29(3) . . ?
Na1 Mn3 Ca4 116.86(5) . . ?
O3 Ca4 O11 82.91(15) . . ?
O3 Ca4 O7 99.67(15) . . ?
O11 Ca4 O7 83.11(14) . . ?
O3 Ca4 O4 68.80(18) . . ?
O11 Ca4 O4 114.6(2) . . ?
O7 Ca4 O4 156.3(2) . . ?
O3 Ca4 O12A 144.0(10) . . ?
O11 Ca4 O12A 65.7(9) . . ?
O7 Ca4 O12A 93.9(10) . . ?
O4 Ca4 O12A 107.6(10) . . ?
O3 Ca4 O12 124.5(3) . . ?
O11 Ca4 O12 69.29(17) . . ?
O7 Ca4 O12 122.1(2) . . ?
O4 Ca4 O12 80.4(3) . . ?
O12A Ca4 O12 28.6(9) . . ?
O3 Ca4 O8 160.9(2) . . ?
O11 Ca4 O8 109.9(2) . . ?
O7 Ca4 O8 69.07(17) . . ?
O4 Ca4 O8 115.4(2) . . ?
O12A Ca4 O8 54.4(10) . . ?
O12 Ca4 O8 74.1(3) . . ?
O3 Ca4 O22 86.2(2) . . ?
O11 Ca4 O22 161.1(2) . . ?
O7 Ca4 O22 83.54(17) . . ?
O4 Ca4 O22 75.3(2) . . ?
O12A Ca4 O22 128.6(9) . . ?
O12 Ca4 O22 129.5(2) . . ?
O8 Ca4 O22 77.4(3) . . ?
O3 Ca4 C10B 44.3(7) . . ?
O11 Ca4 C10B 105.7(9) . . ?
O7 Ca4 C10B 139.0(5) . . ?
O4 Ca4 C10B 24.5(6) . . ?
O12A Ca4 C10B 126.6(11) . . ?
O12 Ca4 C10B 98.0(6) . . ?
O8 Ca4 C10B 137.4(8) . . ?
O22 Ca4 C10B 76.4(8) . . ?
O3 Ca4 C30A 118.2(3) . . ?
O11 Ca4 C30A 46.5(2) . . ?
O7 Ca4 C30A 105.2(3) . . ?
O4 Ca4 C30A 98.5(3) . . ?
O12A Ca4 C30A 25.9(10) . . ?
O12 Ca4 C30A 24.2(2) . . ?
O8 Ca4 C30A 80.3(3) . . ?
O22 Ca4 C30A 151.3(3) . . ?
C10B Ca4 C30A 109.6(7) . . ?
O3 Ca4 Mn1 24.21(9) . . ?
O11 Ca4 Mn1 69.61(11) . . ?
O7 Ca4 Mn1 78.08(10) . . ?
O4 Ca4 Mn1 92.91(15) . . ?
O12A Ca4 Mn1 135.3(9) . . ?
O12 Ca4 Mn1 130.63(19) . . ?
O8 Ca4 Mn1 146.79(15) . . ?
O22 Ca4 Mn1 94.55(19) . . ?
C10B Ca4 Mn1 68.5(7) . . ?
C30A Ca4 Mn1 113.9(2) . . ?
O3 Ca4 Mn3 67.79(9) . . ?
O11 Ca4 Mn3 24.36(11) . . ?
O7 Ca4 Mn3 68.52(9) . . ?
O4 Ca4 Mn3 121.41(16) . . ?
O12A Ca4 Mn3 86.9(8) . . ?
O12 Ca4 Mn3 93.65(14) . . ?
O8 Ca4 Mn3 118.66(17) . . ?
O22 Ca4 Mn3 136.81(18) . . ?
C10B Ca4 Mn3 103.4(9) . . ?
C30A Ca4 Mn3 70.55(18) . . ?
Mn1 Ca4 Mn3 48.96(2) . . ?
O10 Na1 O6 96.52(17) . . ?
O10 Na1 O2 97.02(16) . . ?
O6 Na1 O2 114.58(15) . . ?
O10 Na1 O9 67.37(15) . . ?
O6 Na1 O9 144.98(16) . . ?
O2 Na1 O9 98.62(16) . . ?
O10 Na1 O5 110.86(15) . . ?
O6 Na1 O5 66.14(14) . . ?
O2 Na1 O5 151.98(18) . . ?
O9 Na1 O5 89.95(14) . . ?
O10 Na1 O1 144.45(17) . . ?
O6 Na1 O1 118.67(17) . . ?
O2 Na1 O1 65.21(15) . . ?
O9 Na1 O1 84.41(16) . . ?
O5 Na1 O1 89.39(15) . . ?
O10 Na1 O20 65.69(13) . . ?
O6 Na1 O20 65.30(13) . . ?
O2 Na1 O20 63.52(14) . . ?
O9 Na1 O20 126.31(16) . . ?
O5 Na1 O20 130.36(15) . . ?
O1 Na1 O20 122.85(14) . . ?
O10 Na1 Mn2 80.87(12) . . ?
O6 Na1 Mn2 31.89(9) . . ?
O2 Na1 Mn2 89.12(12) . . ?
O9 Na1 Mn2 147.95(14) . . ?
O5 Na1 Mn2 97.68(12) . . ?
O1 Na1 Mn2 126.53(12) . . ?
O20 Na1 Mn2 33.42(9) . . ?
O10 Na1 Mn3 31.85(9) . . ?
O6 Na1 Mn3 78.58(12) . . ?
O2 Na1 Mn3 80.92(12) . . ?
O9 Na1 Mn3 96.87(12) . . ?
O5 Na1 Mn3 124.69(13) . . ?
O1 Na1 Mn3 145.83(12) . . ?
O20 Na1 Mn3 33.92(8) . . ?
Mn2 Na1 Mn3 53.49(4) . . ?
O10 Na1 Mn1 77.94(10) . . ?
O6 Na1 Mn1 92.70(10) . . ?
O2 Na1 Mn1 30.92(11) . . ?
O9 Na1 Mn1 112.53(12) . . ?
O5 Na1 Mn1 157.43(12) . . ?
O1 Na1 Mn1 94.53(11) . . ?
O20 Na1 Mn1 32.90(8) . . ?
Mn2 Na1 Mn1 62.36(4) . . ?
Mn3 Na1 Mn1 53.33(4) . . ?
C2 O1 C31 116.8(5) . . ?
C2 O1 Na1 116.3(4) . . ?
C31 O1 Na1 126.1(4) . . ?
C1 O2 Mn1 128.7(3) . . ?
C1 O2 Na1 121.7(3) . . ?
Mn1 O2 Na1 109.49(19) . . ?
C9 O3 Mn1 116.0(4) . . ?
C9 O3 Ca4 118.7(4) . . ?
Mn1 O3 Ca4 125.18(18) . . ?
C10B O4 C10A 19(3) . . ?
C10B O4 Ca4 114.3(15) . . ?
C10A O4 Ca4 116.1(18) . . ?
C12 O5 C32 116.2(4) . . ?
C12 O5 Na1 117.9(3) . . ?
C32 O5 Na1 125.8(4) . . ?
C11 O6 Mn2 129.7(4) . . ?
C11 O6 Na1 122.5(3) . . ?
Mn2 O6 Na1 107.68(17) . . ?
C19 O7 Mn2 112.0(4) . . ?
C19 O7 Ca4 116.1(4) . . ?
Mn2 O7 Ca4 126.6(2) . . ?
C20 O8 Ca4 112.6(5) . . ?
C22 O9 C33 116.3(5) . . ?
C22 O9 Na1 117.9(3) . . ?
C33 O9 Na1 125.4(4) . . ?
C21 O10 Mn3 124.4(4) . . ?
C21 O10 Na1 120.7(4) . . ?
Mn3 O10 Na1 107.98(17) . . ?
C29 O11 Mn3 116.9(4) . . ?
C29 O11 Ca4 118.4(4) . . ?
Mn3 O11 Ca4 124.7(2) . . ?
C30A O12 Ca4 110.9(6) . . ?
Mn2 O20 Mn1 141.4(2) . . ?
Mn2 O20 Mn3 108.25(19) . . ?
Mn1 O20 Mn3 108.8(2) . . ?
Mn2 O20 Na1 93.39(15) . . ?
Mn1 O20 Na1 95.04(16) . . ?
Mn3 O20 Na1 93.08(13) . . ?
C35 O22 Ca4 126.9(5) . . ?
C7 N1 C8 121.6(5) . . ?
C7 N1 Mn1 127.5(4) . . ?
C8 N1 Mn1 110.9(4) . . ?
C17 N2 C18 120.3(5) . . ?
C17 N2 Mn2 127.4(4) . . ?
C18 N2 Mn2 112.2(4) . . ?
C27 N3 C28 121.3(6) . . ?
C27 N3 Mn3 125.8(5) . . ?
C28 N3 Mn3 112.8(4) . . ?
N12 N11 Mn1 104.0(4) . . ?
N11 N12 N13 175.8(6) . . ?
N12 N13 Mn2 108.2(4) . . ?
N15 N14 Mn3 115.4(4) . . ?
N15 N14 Mn2 123.6(4) . . ?
Mn3 N14 Mn2 84.72(16) . . ?
N16 N15 N14 179.1(8) . . ?
N18 N17 Mn3 119.3(4) . . ?
N18 N17 Mn1 126.1(4) . . ?
Mn3 N17 Mn1 84.52(18) . . ?
N19 N18 N17 178.6(7) . . ?
O2 C1 C6 123.7(6) . . ?
O2 C1 C2 117.8(5) . . ?
C6 C1 C2 118.5(6) . . ?
C3 C2 O1 123.9(6) . . ?
C3 C2 C1 121.5(6) . . ?
O1 C2 C1 114.5(5) . . ?
C2 C3 C4 119.5(7) . . ?
C5 C4 C3 120.0(7) . . ?
C4 C5 C6 121.0(6) . . ?
C1 C6 C5 119.3(6) . . ?
C1 C6 C7 122.2(6) . . ?
C5 C6 C7 118.5(5) . . ?
N1 C7 C6 125.5(6) . . ?
C9 C8 N1 110.2(6) . . ?
C10B C9 O3 119.5(17) . . ?
C10B C9 C8 119(2) . . ?
O3 C9 C8 113.0(6) . . ?
C10B C9 C10A 17(2) . . ?
O3 C9 C10A 107.3(14) . . ?
C8 C9 C10A 120(2) . . ?
O4 C10A C9 112(3) . . ?
O11 C29 C30A 113.6(8) . . ?
O11 C29 C28 112.5(7) . . ?
C30A C29 C28 121.5(9) . . ?
C29 C30A O12 116.2(10) . . ?
C29 C30A Ca4 78.5(6) . . ?
O12 C30A Ca4 44.9(4) . . ?
C9 C10B O4 116(3) . . ?
C9 C10B Ca4 75.5(19) . . ?
O4 C10B Ca4 41.2(12) . . ?
O6 C11 C16 124.4(5) . . ?
O6 C11 C12 118.1(5) . . ?
C16 C11 C12 117.5(5) . . ?
O5 C12 C13 124.2(5) . . ?
O5 C12 C11 114.6(5) . . ?
C13 C12 C11 121.2(6) . . ?
C12 C13 C14 119.7(6) . . ?
C15 C14 C13 120.9(5) . . ?
C14 C15 C16 120.2(6) . . ?
C15 C16 C11 120.4(5) . . ?
C15 C16 C17 117.7(5) . . ?
C11 C16 C17 121.8(5) . . ?
N2 C17 C16 125.8(6) . . ?
C19 C18 N2 106.7(6) . . ?
O7 C19 C18 109.6(7) . . ?
O7 C19 C20 109.2(6) . . ?
C18 C19 C20 114.1(7) . . ?
O8 C20 C19 109.6(6) . . ?
O10 C21 C26 124.6(6) . . ?
O10 C21 C22 117.9(5) . . ?
C26 C21 C22 117.5(5) . . ?
O9 C22 C23 124.4(6) . . ?
O9 C22 C21 115.8(5) . . ?
C23 C22 C21 119.8(6) . . ?
C22 C23 C24 121.5(6) . . ?
C25 C24 C23 119.9(6) . . ?
C24 C25 C26 120.2(6) . . ?
C21 C26 C25 121.0(6) . . ?
C21 C26 C27 121.3(6) . . ?
C25 C26 C27 117.8(6) . . ?
N3 C27 C26 124.9(6) . . ?
N3 C28 C29 105.6(6) . . ?

loop_
_geom_bond_atom_site_label_1
_geom_bond_atom_site_label_2
_geom_bond_distance
_geom_bond_site_symmetry_2
_geom_bond_publ_flag
Mn1 O3 1.881(4) . ?
Mn1 O2 1.899(4) . ?
Mn1 O20 1.900(4) . ?
Mn1 N1 1.982(5) . ?
Mn1 N17 2.324(5) . ?
Mn1 N11 2.362(6) . ?
Mn1 Mn3 3.1122(12) . ?
Mn1 Na1 3.485(2) . ?
Mn1 Ca4 3.7486(17) . ?
Mn2 O7 1.885(4) . ?
Mn2 O20 1.898(4) . ?
Mn2 O6 1.908(4) . ?
Mn2 N2 1.983(5) . ?
Mn2 N14 2.333(5) . ?
Mn2 N13 2.339(5) . ?
Mn2 Mn3 3.1007(13) . ?
Mn2 Na1 3.441(2) . ?
Mn2 Ca4 3.8015(15) . ?
Mn3 O11 1.887(4) . ?
Mn3 O10 1.914(4) . ?
Mn3 O20 1.928(4) . ?
Mn3 N3 1.976(5) . ?
Mn3 N14 2.268(5) . ?
Mn3 N17 2.304(5) . ?
Mn3 Na1 3.450(2) . ?
Mn3 Ca4 3.7622(15) . ?
Ca4 O3 2.335(5) . ?
Ca4 O11 2.354(4) . ?
Ca4 O7 2.363(4) . ?
Ca4 O4 2.407(5) . ?
Ca4 O12A 2.42(4) . ?
Ca4 O12 2.439(7) . ?
Ca4 O8 2.445(7) . ?
Ca4 O22 2.462(6) . ?
Ca4 C10B 3.33(4) . ?
Ca4 C30A 3.228(11) . ?
Na1 O10 2.340(5) . ?
Na1 O6 2.342(5) . ?
Na1 O2 2.356(4) . ?
Na1 O9 2.421(4) . ?
Na1 O5 2.459(4) . ?
Na1 O1 2.477(5) . ?
Na1 O20 2.759(4) . ?
O1 C2 1.387(7) . ?
O1 C31 1.414(8) . ?
O2 C1 1.330(7) . ?
O3 C9 1.412(7) . ?
O4 C10B 1.52(4) . ?
O4 C10A 1.29(5) . ?
O5 C12 1.372(7) . ?
O5 C32 1.435(7) . ?
O6 C11 1.321(7) . ?
O7 C19 1.436(10) . ?
O8 C20 1.386(10) . ?
O9 C22 1.353(7) . ?
O9 C33 1.427(8) . ?
O10 C21 1.327(7) . ?
O11 C29 1.391(10) . ?
O12 C30A 1.415(12) . ?
O21 C34 1.417(9) . ?
O22 C35 1.365(12) . ?
N1 C7 1.273(8) . ?
N1 C8 1.480(9) . ?
N2 C17 1.291(8) . ?
N2 C18 1.472(8) . ?
N3 C27 1.293(8) . ?
N3 C28 1.458(10) . ?
N11 N12 1.173(7) . ?
N12 N13 1.190(7) . ?
N14 N15 1.200(6) . ?
N15 N16 1.140(7) . ?
N17 N18 1.194(7) . ?
N18 N19 1.179(8) . ?
C1 C6 1.402(8) . ?
C1 C2 1.406(9) . ?
C2 C3 1.362(10) . ?
C3 C4 1.417(10) . ?
C4 C5 1.353(10) . ?
C5 C6 1.411(9) . ?
C6 C7 1.434(9) . ?
C8 C9 1.444(12) . ?
C9 C10B 1.28(4) . ?
C9 C10A 1.58(3) . ?
C29 C30A 1.411(14) . ?
C29 C28 1.511(11) . ?
C11 C16 1.412(9) . ?
C11 C12 1.426(8) . ?
C12 C13 1.384(8) . ?
C13 C14 1.394(9) . ?
C14 C15 1.371(9) . ?
C15 C16 1.412(8) . ?
C16 C17 1.427(8) . ?
C18 C19 1.472(11) . ?
C19 C20 1.505(10) . ?
C21 C26 1.405(9) . ?
C21 C22 1.432(9) . ?
C22 C23 1.380(8) . ?
C23 C24 1.395(9) . ?
C24 C25 1.361(10) . ?
C25 C26 1.416(9) . ?
C26 C27 1.441(10) . ?

loop_
_platon_squeeze_void_nr
_platon_squeeze_void_average_x
_platon_squeeze_void_average_y
_platon_squeeze_void_average_z
_platon_squeeze_void_volume
_platon_squeeze_void_count_electrons
_platon_squeeze_void_content
1 0.000 0.250 0.377 778 -5 ' '
2 0.000 0.750 0.614 778 -6 ' '
3 0.500 0.250 0.613 778 -6 ' '
4 0.500 0.750 0.379 778 -5 ' '
